data_1574479
loop_
_publ_author_name
'Song, Bai-Qiao'
'Gao, Mei-Yan'
'Mercene van Wyk, Lisa'
'Deng, Cheng-Hua'
'Eaby, Alan C.'
'Wang, Shi-Qiang'
'Darwish, Shaza'
'Li, Dan'
'Qin, Shao-Jie'
'Peng, Yun-Lei'
'Yang, Qing-Yuan'
'Barbour, Leonard J.'
'Zaworotko, Michael J.'

_publ_section_title
;
 A new type of C2H2 binding site in a cis-bridging hexafluorosilicate
 ultramicroporous material that offers trace C2H2 capture
;
_journal_issue 20
_journal_name_full 'Chemical Science'
_journal_page_first 9010
_journal_page_last 9019
_journal_paper_doi 10.1039/D5SC00697J
_journal_volume 16
_journal_year 2025
_chemical_formula_moiety 'C28 H26 Cu F6 N8 Si, 1.5(C2 H2)'
_chemical_formula_sum 'C31 H29 Cu F6 N8 Si'
_chemical_formula_weight 719.25
_space_group_crystal_system triclinic
_space_group_IT_number 2
_space_group_name_Hall '-P 1'
_space_group_name_H-M_alt 'P -1'
_atom_sites_solution_hydrogens geom
_audit_creation_date 2024-04-09
_audit_creation_method
;
Olex2 1.2
(compiled 2018.05.29 svn.r3508 for OlexSys, GUI svn.r5506)
;
_audit_update_record
;
2024-04-24 deposited with the CCDC.	2025-04-15 downloaded from the CCDC.
;
_cell_angle_alpha 60.939(2)
_cell_angle_beta 77.661(2)
_cell_angle_gamma 62.396(2)
_cell_formula_units_Z 2
_cell_length_a 12.5344(2)
_cell_length_b 13.1083(3)
_cell_length_c 13.4560(3)
_cell_measurement_reflns_used 18089
_cell_measurement_temperature 99.98(10)
_cell_measurement_theta_max 74.0740
_cell_measurement_theta_min 3.9750
_cell_volume 1712.38(8)
_computing_cell_refinement 'CrysAlisPro 1.171.41.122a (Rigaku OD, 2021)'
_computing_data_collection 'CrysAlisPro 1.171.41.122a (Rigaku OD, 2021)'
_computing_data_reduction 'CrysAlisPro 1.171.41.122a (Rigaku OD, 2021)'
_computing_molecular_graphics 'Olex2 (Dolomanov et al., 2009)'
_computing_publication_material 'Olex2 (Dolomanov et al., 2009)'
_computing_structure_refinement 'ShelXL (Sheldrick, 2015)'
_computing_structure_solution 'SHELXT 2018/2 (Sheldrick, 2018)'
_diffrn_ambient_environment N~2~
_diffrn_ambient_temperature 99.98(10)
_diffrn_detector 'Hybrid Pixel Array Detector'
_diffrn_detector_area_resol_mean 10.0000
_diffrn_detector_type 'HyPix-Arc 150'
_diffrn_measured_fraction_theta_full 0.994
_diffrn_measured_fraction_theta_max 0.948
_diffrn_measurement_details
;
List of Runs (angles in degrees, time in seconds):

  # Type    Start    End  Width  t~exp~   \w     \q     \k     \f   Frames
#--------------------------------------------------------------------------
  1  \w     68.00  99.00   0.50    0.05    --   55.73  45.00 120.00   62
  2  \w     64.00 107.00   0.50    0.05    --   55.73  45.00  30.00   86
  3  \w     93.00 129.00   0.50    0.05    --   87.28  30.00 -60.00   72
  4  \w     65.00 102.00   0.50    0.05    --   55.73  45.00 -90.00   74
  5  \w     75.00 114.00   0.50    0.05    --   66.80  45.00-180.00   78
  6  \w    110.00 135.00   0.50    0.05    --   87.28  30.00-180.00   50
  7  \w     93.00 136.00   0.50    0.05    --   87.28  30.00-150.00   86
  8  \w     95.00 132.00   0.50    0.05    --   87.28  30.00 -90.00   74
  9  \w     99.00 129.00   0.50    0.05    --   87.28  30.00  60.00   60
 10  \w     72.00 107.00   0.50    0.05    --   87.28  15.00  30.00   70
 11  \w   -109.00 -64.00   0.50    0.05    --  -56.42 -45.00 150.00   90
 12  \w   -133.00 -90.00   0.50    0.05    --  -82.00 -45.00  90.00   86
 13  \w   -134.00 -94.00   0.50    0.05    --  -82.00 -45.00  60.00   80
 14  \w   -110.00 -75.00   0.50    0.05    --  -67.86 -45.00  30.00   70
 15  \w   -130.00 -86.00   0.50    0.05    --  -77.48 -45.00   0.00   88
 16  \w   -134.00 -91.00   0.50    0.05    --  -82.00 -45.00 -30.00   86
 17  \w   -133.00 -97.00   0.50    0.05    --  -82.00 -45.00 -60.00   72
 18  \w   -137.00 -96.00   0.50    0.05    --  -82.00 -30.00-150.00   82
 19  \w   -101.00 -39.00   0.50    0.05    --  -77.48 -15.00  60.00  124
 20  \w    -54.00 -28.00   0.50    0.05    --  -77.48 112.00 150.00   52
 21  \w    -97.00 -56.00   0.50    0.05    --  -82.00 112.00 150.00   82
 22  \w    -90.00 -26.00   0.50    0.05    --  -77.48 112.00  60.00  128
 23  \w    -66.00 -26.00   0.50    0.05    --  -77.48 112.00   0.00   80
 24  \w    -82.00 -25.00   0.50    0.05    --  -77.48 112.00-120.00  114
 25  \w    -97.00 -33.00   0.50    0.05    --  -82.00 112.00-150.00  128
 26  \w    -97.00 -59.00   0.50    0.05    --  -82.00 112.00-180.00   76
 27  \w    -55.00 -30.00   0.50    0.05    --  -82.00 112.00-180.00   50
 28  \w    -31.00  -3.00   0.50    0.05    --  -56.42  45.00-150.00   56
 29  \w    -31.00  -3.00   0.50    0.05    --  -56.42  45.00 -90.00   56
 30  \w    -29.00  -3.00   0.50    0.05    --  -56.42  45.00 -30.00   52
 31  \w    -31.00  -6.00   0.50    0.05    --  -56.42  45.00   0.00   50
 32  \w    -29.00  -3.00   0.50    0.05    --  -56.42  45.00  90.00   52
 33  \w    -31.00  -5.00   0.50    0.05    --  -56.42  45.00 150.00   52
 34  \w     48.00  74.00   0.50    0.05    --   87.28 -81.00 -71.00   52
 35  \w     49.00  96.00   0.50    0.05    --   87.28-112.00-180.00   94
 36  \w     38.00  64.00   0.50    0.05    --   87.28-112.00 -30.00   52
 37  \w     71.00  96.00   0.50    0.05    --   87.28-112.00 -60.00   50
 38  \w     71.00  96.00   0.50    0.05    --   87.28-112.00 -30.00   50
 39  \w     68.00  93.00   0.50    0.05    --   87.28 -95.00 -60.00   50
 40  \w     59.00  96.00   0.50    0.05    --   87.28-112.00  30.00   74
 41  \w     71.00  96.00   0.50    0.05    --   87.28-112.00  60.00   50
 42  \w     53.00  96.00   0.50    0.05    --   87.28-112.00 120.00   86
 43  \w     24.00  79.00   0.50    0.05    --   66.80 -95.00 150.00  110
 44  \w     40.00  65.00   0.50    0.05    --   87.28 -95.00 150.00   50
 45  \w     57.00  93.00   0.50    0.05    --   87.28 -95.00 120.00   72
 46  \w     35.00  95.00   0.50    0.05    --   83.67-107.00  76.94  120
 47  \w     43.00  69.00   0.50    0.05    --   87.28 -95.00   0.00   52
 48  \w     39.00  92.00   0.50    0.05    --   80.06 -95.00 -30.00  106
 49  \w     37.00  62.00   0.50    0.05    --   80.06 -81.00 -71.00   50
 50  \w     21.00  49.00   0.50    0.05    --   66.80 -95.00-120.00   56
 51  \w     40.00  93.00   0.50    0.05    --   87.28 -95.00-150.00  106
;
_diffrn_measurement_device 'four-circle diffractometer'
_diffrn_measurement_device_type 'ROD, Synergy Custom system, HyPix-Arc 150'
_diffrn_measurement_method '\w scans'
_diffrn_orient_matrix_type 'CrysAlisPro convention (1999,Acta A55,543-557)'
_diffrn_orient_matrix_UB_11 -0.0502641000
_diffrn_orient_matrix_UB_12 -0.0781575000
_diffrn_orient_matrix_UB_13 0.1104156000
_diffrn_orient_matrix_UB_21 -0.0357437000
_diffrn_orient_matrix_UB_22 -0.0498866000
_diffrn_orient_matrix_UB_23 -0.0645772000
_diffrn_orient_matrix_UB_31 0.1242423000
_diffrn_orient_matrix_UB_32 -0.1156550000
_diffrn_orient_matrix_UB_33 0.0282376000
_diffrn_radiation_monochromator mirror
_diffrn_radiation_probe x-ray
_diffrn_radiation_type CuK\a
_diffrn_radiation_wavelength 1.54184
_diffrn_reflns_av_R_equivalents 0.0231
_diffrn_reflns_av_unetI/netI 0.0205
_diffrn_reflns_Laue_measured_fraction_full 0.994
_diffrn_reflns_Laue_measured_fraction_max 0.948
_diffrn_reflns_limit_h_max 15
_diffrn_reflns_limit_h_min -15
_diffrn_reflns_limit_k_max 16
_diffrn_reflns_limit_k_min -15
_diffrn_reflns_limit_l_max 16
_diffrn_reflns_limit_l_min -16
_diffrn_reflns_number 24859
_diffrn_reflns_point_group_measured_fraction_full 0.994
_diffrn_reflns_point_group_measured_fraction_max 0.948
_diffrn_reflns_theta_full 67.684
_diffrn_reflns_theta_max 74.720
_diffrn_reflns_theta_min 3.980
_diffrn_source 'Rotating-anode X-ray tube'
_diffrn_source_type 'Rigaku (Cu) X-ray Source'
_exptl_absorpt_coefficient_mu 1.824
_exptl_absorpt_correction_T_max 1.00000
_exptl_absorpt_correction_T_min 0.85491
_exptl_absorpt_correction_type multi-scan
_exptl_absorpt_process_details
;
CrysAlisPro 1.171.41.122a (Rigaku Oxford Diffraction, 2021)
Empirical absorption correction using spherical harmonics,
implemented in SCALE3 ABSPACK scaling algorithm.
;
_exptl_crystal_colour 'clear dark violet'
_exptl_crystal_colour_lustre clear
_exptl_crystal_colour_modifier dark
_exptl_crystal_colour_primary violet
_exptl_crystal_density_diffrn 1.395
_exptl_crystal_description block
_exptl_crystal_F_000 736
_exptl_crystal_size_max 0.3
_exptl_crystal_size_mid 0.25
_exptl_crystal_size_min 0.2
_refine_diff_density_max 0.764
_refine_diff_density_min -0.814
_refine_diff_density_rms 0.072
_refine_ls_extinction_method none
_refine_ls_goodness_of_fit_ref 1.066
_refine_ls_hydrogen_treatment constr
_refine_ls_matrix_type full
_refine_ls_number_parameters 451
_refine_ls_number_reflns 6668
_refine_ls_number_restraints 0
_refine_ls_restrained_S_all 1.066
_refine_ls_R_factor_all 0.0491
_refine_ls_R_factor_gt 0.0459
_refine_ls_shift/su_max 0.000
_refine_ls_shift/su_mean 0.000
_refine_ls_structure_factor_coef Fsqd
_refine_ls_weighting_details 'w=1/[\s^2^(Fo^2^)+(0.0603P)^2^+2.3718P] where P=(Fo^2^+2Fc^2^)/3'
_refine_ls_weighting_scheme calc
_refine_ls_wR_factor_gt 0.1236
_refine_ls_wR_factor_ref 0.1259
_reflns_Friedel_coverage 0.000
_reflns_number_gt 6096
_reflns_number_total 6668
_reflns_threshold_expression 'I > 2\s(I)'
_cod_data_source_file d5sc00697j2.cif
_cod_data_source_block SIFSIX-bidmb-Cu_C2H2
_cod_depositor_comments 'Adding full bibliography for 1574477--1574483.cif.'
_cod_original_cell_volume 1712.38(7)
_cod_database_code 1574479
_shelx_shelxl_version_number 2018/3
_shelx_space_group_comment
;
The symmetry employed for this shelxl refinement is uniquely defined
by the following loop, which should always be used as a source of
symmetry information in preference to the above space-group names.
They are only intended as comments.
;
_shelx_estimated_absorpt_t_max 0.712
_shelx_estimated_absorpt_t_min 0.611
_diffrn_oxdiff_digest_frames
;
01cdac48d70e4c2bcca8413226d8b1f628037981360
;
_reflns_odcompleteness_completeness 99.48
_reflns_odcompleteness_iscentric 1
_reflns_odcompleteness_theta 66.97
_olex2_refinement_description
;
1. Fixed Uiso
 At 1.2 times of:
  All C(H) groups
 At 1.5 times of:
  All C(H,H,H) groups
2. Others
 Fixed Sof: C16(0.5) H16A(0.5) H16B(0.5) H16C(0.5) C8(0.5) H8A(0.5) H8B(0.5)
 H8C(0.5) C6(0.5) H6A(0.5) H6B(0.5) H6C(0.5) C12(0.5) H12A(0.5) H12B(0.5)
 H12C(0.5)
3.a Aromatic/amide H refined with riding coordinates:
 C18(H18), C1(H1), C24(H24), C17(H17), C26(H26), C11(H11), C2(H2), C9(H9),
 C3(H3), C19(H19), C10(H10), C21(H21), C28(H28), C25(H25)
3.b Idealised Me refined as rotating group:
 C23(H23A,H23B,H23C), C30(H30A,H30B,H30C), C16(H16A,H16B,H16C), C8(H8A,H8B,
 H8C), C6(H6A,H6B,H6C), C12(H12A,H12B,H12C)
3.c :
 C32(H32), C33(H33), C31(H31)
;
_olex2_submission_special_instructions 'No special instructions were received'
_oxdiff_exptl_absorpt_empirical_details
;
Empirical correction (ABSPACK) includes:
- Absorption correction using spherical harmonics
- Frame scaling
;
_oxdiff_exptl_absorpt_empirical_full_max 1.869
_oxdiff_exptl_absorpt_empirical_full_min 0.646

loop_
_space_group_symop_operation_xyz
'x, y, z'
'-x, -y, -z'

loop_
_atom_site_label
_atom_site_type_symbol
_atom_site_fract_x
_atom_site_fract_y
_atom_site_fract_z
_atom_site_U_iso_or_equiv
_atom_site_adp_type
_atom_site_occupancy
_atom_site_site_symmetry_order
_atom_site_calc_flag
_atom_site_refinement_flags_posn
_atom_site_refinement_flags_adp
_atom_site_refinement_flags_occupancy
_atom_site_disorder_assembly
_atom_site_disorder_group
Cu2 Cu 0.000000 0.500000 0.500000 0.01408(12) Uani 1 2 d S T P . .
Cu1 Cu 0.500000 0.500000 0.500000 0.02739(15) Uani 1 2 d S T P . .
Si1 Si 0.24348(6) 0.39870(8) 0.71494(6) 0.02969(18) Uani 1 1 d . . . . .
F1 F 0.34757(12) 0.43918(15) 0.61888(12) 0.0293(3) Uani 1 1 d . . . . .
F5 F 0.15476(12) 0.45266(14) 0.60449(12) 0.0284(3) Uani 1 1 d . . . . .
F4 F 0.30799(13) 0.25169(16) 0.71806(13) 0.0372(4) Uani 1 1 d . . . . .
F3 F 0.13802(14) 0.36182(19) 0.80608(13) 0.0405(4) Uani 1 1 d . . . . .
F2 F 0.17732(15) 0.54975(19) 0.70364(15) 0.0436(4) Uani 1 1 d . . . . .
F6 F 0.33064(16) 0.3492(2) 0.82132(13) 0.0526(5) Uani 1 1 d . . . . .
N1 N 0.11950(18) 0.38694(18) 0.42953(16) 0.0228(4) Uani 1 1 d . . . . .
N7 N -0.02551(19) 0.34654(19) 0.61517(16) 0.0234(4) Uani 1 1 d . . . . .
N5 N 0.60115(18) 0.3157(2) 0.53365(19) 0.0294(5) Uani 1 1 d . . . . .
N4 N 0.42790(19) 0.5161(2) 0.20616(18) 0.0291(5) Uani 1 1 d . . . . .
N3 N 0.43245(17) 0.5249(2) 0.36373(18) 0.0272(5) Uani 1 1 d . . . . .
N6 N 0.75963(18) 0.1427(2) 0.5380(2) 0.0311(5) Uani 1 1 d . . . . .
N8 N -0.0354(3) 0.1840(3) 0.77235(19) 0.0494(8) Uani 1 1 d . . . . .
N2 N 0.2795(2) 0.2175(2) 0.4309(2) 0.0429(7) Uani 1 1 d . . . . .
C14 C 0.8813(2) 0.0668(2) 0.5188(2) 0.0258(5) Uani 1 1 d . . . . .
C18 C 0.1135(2) 0.3738(2) 0.3353(2) 0.0287(5) Uani 1 1 d . . . . .
H18 H 0.050359 0.428627 0.279956 0.034 Uiso 1 1 calc R . . . .
C1 C 0.4863(2) 0.5333(3) 0.2667(2) 0.0279(5) Uani 1 1 d . . . . .
H1 H 0.556355 0.549144 0.242324 0.033 Uiso 1 1 calc R . . . .
C4 C 0.4647(2) 0.5093(3) 0.1002(2) 0.0250(5) Uani 1 1 d . . . . .
C13 C 0.9277(2) 0.1116(2) 0.4116(2) 0.0312(6) Uani 1 1 d . . . . .
C7 C 0.4151(2) 0.5655(3) -0.0875(2) 0.0304(6) Uani 1 1 d . . . . .
C24 C -0.0100(2) 0.2873(2) 0.7263(2) 0.0266(5) Uani 1 1 d . . . . .
H24 H 0.015534 0.313471 0.768054 0.032 Uiso 1 1 calc R . . . .
C17 C 0.2201(2) 0.2917(2) 0.4851(2) 0.0303(6) Uani 1 1 d . . . . .
H17 H 0.246827 0.277451 0.553585 0.036 Uiso 1 1 calc R . . . .
C5 C 0.3799(2) 0.5742(3) 0.0147(2) 0.0277(5) Uani 1 1 d . . . . .
C15 C 0.9528(2) -0.0459(3) 0.6087(2) 0.0333(6) Uani 1 1 d . . . . .
C26 C -0.0599(3) 0.2775(3) 0.5877(2) 0.0438(8) Uani 1 1 d . . . . .
H26 H -0.076120 0.297239 0.513090 0.053 Uiso 1 1 calc R . . . .
C11 C 0.6744(3) 0.1025(3) 0.6056(3) 0.0419(7) Uani 1 1 d . . . . .
H11 H 0.682056 0.016536 0.646752 0.050 Uiso 1 1 calc R . . . .
C2 C 0.3346(2) 0.5025(3) 0.3664(2) 0.0336(6) Uani 1 1 d . . . . .
H2 H 0.278723 0.492907 0.426574 0.040 Uiso 1 1 calc R . . . .
C9 C 0.7104(2) 0.2728(3) 0.4963(3) 0.0356(7) Uani 1 1 d . . . . .
H9 H 0.750188 0.325584 0.446547 0.043 Uiso 1 1 calc R . . . .
C3 C 0.3308(2) 0.4964(3) 0.2700(2) 0.0352(6) Uani 1 1 d . . . . .
H3 H 0.272877 0.481540 0.249980 0.042 Uiso 1 1 calc R . . . .
C19 C 0.2126(3) 0.2697(3) 0.3350(2) 0.0422(8) Uani 1 1 d . . . . .
H19 H 0.232161 0.238705 0.279672 0.051 Uiso 1 1 calc R . . . .
C10 C 0.5775(3) 0.2097(3) 0.6021(3) 0.0447(8) Uani 1 1 d . . . . .
H10 H 0.504265 0.211487 0.640884 0.054 Uiso 1 1 calc R . . . .
C20 C 0.3916(3) 0.1050(3) 0.4685(3) 0.0493(9) Uani 1 1 d . . . . .
C22 C 0.5966(3) -0.0068(3) 0.4212(3) 0.0507(9) Uani 1 1 d . . . . .
C21 C 0.4846(3) 0.0991(3) 0.3914(3) 0.0526(10) Uani 1 1 d . . . . .
H21 H 0.471959 0.168219 0.317011 0.063 Uiso 1 1 calc R . . . .
C28 C 0.0914(4) 0.0353(3) 0.9399(2) 0.0528(10) Uani 1 1 d . . . . .
H28 H 0.152518 0.061601 0.896840 0.063 Uiso 1 1 calc R . . . .
C23 C 0.6969(3) -0.0083(3) 0.3360(3) 0.0567(10) Uani 1 1 d . . . . .
H23A H 0.772986 -0.043704 0.374477 0.085 Uiso 1 1 calc GR . . . .
H23B H 0.679235 0.079696 0.276658 0.085 Uiso 1 1 calc GR . . . .
H23C H 0.703633 -0.061762 0.301391 0.085 Uiso 1 1 calc GR . . . .
C27 C -0.0198(4) 0.0903(3) 0.8894(2) 0.0511(10) Uani 1 1 d . . . . .
C29 C 0.1150(4) -0.0583(4) 1.0533(2) 0.0550(10) Uani 1 1 d . . . . .
C25 C -0.0666(5) 0.1769(4) 0.6843(3) 0.0701(14) Uani 1 1 d . . . . .
H25 H -0.088592 0.113787 0.690403 0.084 Uiso 1 1 calc R . . . .
C30 C 0.2378(4) -0.1193(4) 1.1043(3) 0.0664(12) Uani 1 1 d . . . . .
H30A H 0.298366 -0.120520 1.044678 0.100 Uiso 1 1 calc GR . . . .
H30B H 0.255145 -0.207569 1.162650 0.100 Uiso 1 1 calc GR . . . .
H30C H 0.240124 -0.069478 1.138827 0.100 Uiso 1 1 calc GR . . . .
C16 C 0.9207(4) -0.1231(4) 0.7321(4) 0.0202(9) Uani 0.5 1 d . . . . .
H16A H 0.849660 -0.065022 0.755811 0.030 Uiso 0.5 1 calc GR . . . .
H16B H 0.988707 -0.162753 0.783116 0.030 Uiso 0.5 1 calc GR . . . .
H16C H 0.903444 -0.190406 0.735510 0.030 Uiso 0.5 1 calc GR . . . .
C32 C 0.5025(6) -0.0308(6) 0.8717(5) 0.116(2) Uani 1 1 d . . . . .
H32 H 0.445865 0.051869 0.823089 0.139 Uiso 1 1 calc R . . . .
C8 C 0.3141(4) 0.6566(5) -0.1790(4) 0.0271(10) Uani 0.5 1 d . . . . .
H8A H 0.347407 0.699287 -0.252091 0.041 Uiso 0.5 1 calc GR . . . .
H8B H 0.251047 0.721569 -0.156870 0.041 Uiso 0.5 1 calc GR . . . .
H8C H 0.279673 0.606908 -0.186255 0.041 Uiso 0.5 1 calc GR . . . .
C33 C 0.5734(7) -0.1343(7) 0.9326(5) 0.134(3) Uani 1 1 d . . . . .
H33 H 0.629999 -0.216996 0.981227 0.161 Uiso 1 1 calc R . . . .
C6 C 0.2445(6) 0.6548(8) 0.0137(6) 0.058(2) Uani 0.5 1 d . . . . .
H6A H 0.202245 0.599331 0.040554 0.087 Uiso 0.5 1 calc GR . . . .
H6B H 0.217391 0.721624 -0.063939 0.087 Uiso 0.5 1 calc GR . . . .
H6C H 0.226954 0.695308 0.063789 0.087 Uiso 0.5 1 calc GR . . . .
C31 C 0.0354(10) 0.4773(10) 0.9717(6) 0.193(5) Uani 1 1 d . . . . .
H31 H 0.092636 0.440567 0.926056 0.231 Uiso 1 1 calc R . . . .
C12 C 0.8649(6) 0.2099(6) 0.2917(6) 0.0439(14) Uani 0.5 1 d . . . . .
H12A H 0.780649 0.223135 0.296535 0.066 Uiso 0.5 1 calc GR . . . .
H12B H 0.906615 0.175905 0.236627 0.066 Uiso 0.5 1 calc GR . . . .
H12C H 0.868096 0.292140 0.267019 0.066 Uiso 0.5 1 calc GR . . . .

loop_
_atom_site_aniso_label
_atom_site_aniso_U_11
_atom_site_aniso_U_22
_atom_site_aniso_U_33
_atom_site_aniso_U_23
_atom_site_aniso_U_13
_atom_site_aniso_U_12
Cu2 0.0139(2) 0.0117(2) 0.0140(2) -0.00593(17) 0.00137(16) -0.00380(17)
Cu1 0.0143(2) 0.0417(3) 0.0298(3) -0.0304(2) -0.00453(19) 0.0028(2)
Si1 0.0193(3) 0.0573(5) 0.0213(3) -0.0240(3) 0.0043(2) -0.0177(3)
F1 0.0180(7) 0.0476(9) 0.0215(7) -0.0184(6) 0.0037(5) -0.0115(6)
F5 0.0191(7) 0.0400(8) 0.0295(7) -0.0216(7) -0.0036(5) -0.0070(6)
F4 0.0251(8) 0.0424(9) 0.0283(8) -0.0108(7) -0.0008(6) -0.0070(7)
F3 0.0340(8) 0.0798(13) 0.0319(8) -0.0366(9) 0.0136(7) -0.0353(9)
F2 0.0367(9) 0.0751(12) 0.0504(10) -0.0507(10) 0.0196(8) -0.0312(9)
F6 0.0455(10) 0.1040(16) 0.0217(8) -0.0210(9) 0.0015(7) -0.0497(11)
N1 0.0216(10) 0.0208(9) 0.0207(10) -0.0120(8) -0.0013(7) -0.0013(8)
N7 0.0360(11) 0.0207(9) 0.0169(9) -0.0056(8) -0.0010(8) -0.0169(9)
N5 0.0172(10) 0.0428(13) 0.0337(11) -0.0306(10) -0.0030(8) -0.0010(9)
N4 0.0246(11) 0.0571(14) 0.0243(10) -0.0284(10) 0.0093(8) -0.0244(10)
N3 0.0153(9) 0.0458(13) 0.0269(11) -0.0271(10) 0.0015(8) -0.0067(9)
N6 0.0159(10) 0.0374(12) 0.0518(14) -0.0346(11) 0.0008(9) -0.0046(9)
N8 0.105(2) 0.0508(15) 0.0146(11) 0.0024(10) -0.0110(12) -0.0632(17)
N2 0.0384(14) 0.0354(13) 0.0294(12) -0.0226(10) -0.0111(10) 0.0173(11)
C14 0.0171(11) 0.0272(12) 0.0423(14) -0.0274(11) -0.0014(10) -0.0028(10)
C18 0.0301(13) 0.0259(12) 0.0241(12) -0.0154(10) -0.0049(10) -0.0004(10)
C1 0.0203(12) 0.0488(15) 0.0299(13) -0.0301(12) 0.0060(9) -0.0153(11)
C4 0.0288(12) 0.0398(14) 0.0198(11) -0.0200(10) 0.0054(9) -0.0196(11)
C13 0.0228(13) 0.0229(12) 0.0408(15) -0.0093(11) -0.0084(10) -0.0058(10)
C7 0.0274(13) 0.0488(16) 0.0215(12) -0.0191(11) 0.0003(9) -0.0173(12)
C24 0.0439(15) 0.0259(12) 0.0166(11) -0.0046(9) -0.0022(10) -0.0240(11)
C17 0.0259(13) 0.0284(13) 0.0232(12) -0.0166(10) -0.0042(10) 0.0060(10)
C5 0.0235(12) 0.0365(14) 0.0253(12) -0.0191(11) 0.0032(9) -0.0097(11)
C15 0.0261(13) 0.0515(17) 0.0282(13) -0.0228(12) 0.0027(10) -0.0165(12)
C26 0.090(2) 0.0439(16) 0.0180(12) -0.0034(11) -0.0072(13) -0.0516(18)
C11 0.0247(14) 0.0402(16) 0.0422(16) -0.0160(13) 0.0034(12) -0.0035(12)
C2 0.0190(12) 0.0641(19) 0.0253(13) -0.0278(13) 0.0060(9) -0.0174(12)
C9 0.0165(12) 0.0396(15) 0.070(2) -0.0456(15) 0.0029(12) -0.0053(11)
C3 0.0250(13) 0.069(2) 0.0268(13) -0.0276(13) 0.0074(10) -0.0281(13)
C19 0.0492(18) 0.0327(14) 0.0282(14) -0.0214(12) -0.0117(12) 0.0086(13)
C10 0.0247(14) 0.0439(17) 0.0352(15) -0.0123(13) 0.0058(11) 0.0007(13)
C20 0.0434(18) 0.0401(16) 0.0314(15) -0.0247(13) -0.0130(13) 0.0225(14)
C22 0.0445(18) 0.0432(17) 0.0326(15) -0.0254(14) -0.0065(13) 0.0176(14)
C21 0.0505(19) 0.0396(16) 0.0287(14) -0.0211(13) -0.0113(13) 0.0217(15)
C28 0.105(3) 0.061(2) 0.0187(13) -0.0013(13) -0.0055(15) -0.070(2)
C23 0.052(2) 0.0391(17) 0.0400(17) -0.0200(14) -0.0010(15) 0.0140(15)
C27 0.109(3) 0.0530(18) 0.0139(12) 0.0036(12) -0.0101(14) -0.067(2)
C29 0.106(3) 0.060(2) 0.0211(14) 0.0022(14) -0.0135(16) -0.067(2)
C25 0.162(4) 0.071(2) 0.0199(14) 0.0003(14) -0.0153(19) -0.096(3)
C30 0.110(3) 0.078(3) 0.0282(16) 0.0010(16) -0.0150(18) -0.072(3)
C16 0.015(2) 0.021(2) 0.021(2) -0.0109(18) 0.0020(16) -0.0044(17)
C32 0.125(5) 0.100(4) 0.066(3) 0.009(3) -0.025(3) -0.043(4)
C8 0.024(2) 0.038(3) 0.021(2) -0.020(2) -0.0034(18) -0.005(2)
C33 0.144(6) 0.110(5) 0.076(4) 0.024(4) -0.043(4) -0.049(5)
C6 0.040(4) 0.091(5) 0.037(3) -0.046(4) -0.003(3) -0.002(4)
C31 0.266(12) 0.205(9) 0.093(5) -0.119(6) 0.037(6) -0.048(8)
C12 0.039(3) 0.035(3) 0.049(4) -0.025(3) -0.005(3) -0.001(3)

loop_
_atom_type_symbol
_atom_type_description
_atom_type_scat_dispersion_real
_atom_type_scat_dispersion_imag
_atom_type_scat_source
C C 0.0181 0.0091 'International Tables Vol C Tables 4.2.6.8 and 6.1.1.4'
H H 0.0000 0.0000 'International Tables Vol C Tables 4.2.6.8 and 6.1.1.4'
Cu Cu -1.9646 0.5888 'International Tables Vol C Tables 4.2.6.8 and 6.1.1.4'
F F 0.0727 0.0534 'International Tables Vol C Tables 4.2.6.8 and 6.1.1.4'
N N 0.0311 0.0180 'International Tables Vol C Tables 4.2.6.8 and 6.1.1.4'
Si Si 0.2541 0.3302 'International Tables Vol C Tables 4.2.6.8 and 6.1.1.4'

loop_
_geom_angle_atom_site_label_1
_geom_angle_atom_site_label_2
_geom_angle_atom_site_label_3
_geom_angle
_geom_angle_site_symmetry_1
_geom_angle_site_symmetry_3
_geom_angle_publ_flag
F5 Cu2 F5 180.0 . 2_566 ?
N1 Cu2 F5 90.74(7) . 2_566 ?
N1 Cu2 F5 89.26(7) . . ?
N1 Cu2 F5 90.74(7) 2_566 . ?
N1 Cu2 F5 89.26(7) 2_566 2_566 ?
N1 Cu2 N1 180.0 . 2_566 ?
N7 Cu2 F5 92.56(7) . . ?
N7 Cu2 F5 87.44(7) . 2_566 ?
N7 Cu2 F5 87.44(7) 2_566 . ?
N7 Cu2 F5 92.56(7) 2_566 2_566 ?
N7 Cu2 N1 93.29(8) . 2_566 ?
N7 Cu2 N1 86.71(8) . . ?
N7 Cu2 N1 93.29(8) 2_566 . ?
N7 Cu2 N1 86.71(8) 2_566 2_566 ?
N7 Cu2 N7 180.0 2_566 . ?
F1 Cu1 F1 180.0 2_666 . ?
N5 Cu1 F1 88.87(8) . . ?
N5 Cu1 F1 88.87(8) 2_666 2_666 ?
N5 Cu1 F1 91.13(8) . 2_666 ?
N5 Cu1 F1 91.13(8) 2_666 . ?
N5 Cu1 N5 180.0 2_666 . ?
N5 Cu1 N3 88.69(9) . . ?
N5 Cu1 N3 91.31(9) . 2_666 ?
N5 Cu1 N3 88.70(9) 2_666 2_666 ?
N5 Cu1 N3 91.30(9) 2_666 . ?
N3 Cu1 F1 91.55(7) 2_666 2_666 ?
N3 Cu1 F1 88.45(7) . 2_666 ?
N3 Cu1 F1 88.45(7) 2_666 . ?
N3 Cu1 F1 91.55(7) . . ?
N3 Cu1 N3 180.0 . 2_666 ?
F5 Si1 F1 88.71(7) . . ?
F4 Si1 F1 89.58(8) . . ?
F4 Si1 F5 88.57(8) . . ?
F4 Si1 F2 176.68(9) . . ?
F3 Si1 F1 178.24(8) . . ?
F3 Si1 F5 89.60(8) . . ?
F3 Si1 F4 90.90(9) . . ?
F3 Si1 F2 90.68(9) . . ?
F2 Si1 F1 88.76(8) . . ?
F2 Si1 F5 88.52(8) . . ?
F6 Si1 F1 90.38(8) . . ?
F6 Si1 F5 178.62(10) . . ?
F6 Si1 F4 92.47(10) . . ?
F6 Si1 F3 91.29(8) . . ?
F6 Si1 F2 90.42(11) . . ?
Si1 F1 Cu1 173.35(8) . . ?
Si1 F5 Cu2 162.47(9) . . ?
C18 N1 Cu2 132.57(16) . . ?
C17 N1 Cu2 119.76(16) . . ?
C17 N1 C18 107.0(2) . . ?
C24 N7 Cu2 129.88(16) . . ?
C24 N7 C26 107.0(2) . . ?
C26 N7 Cu2 123.04(16) . . ?
C9 N5 Cu1 124.2(2) . . ?
C9 N5 C10 106.2(2) . . ?
C10 N5 Cu1 129.52(18) . . ?
C1 N4 C4 126.6(2) . . ?
C1 N4 C3 107.0(2) . . ?
C3 N4 C4 126.2(2) . . ?
C1 N3 Cu1 127.06(17) . . ?
C1 N3 C2 106.9(2) . . ?
C2 N3 Cu1 124.12(17) . . ?
C11 N6 C14 128.9(2) . . ?
C9 N6 C14 124.2(2) . . ?
C9 N6 C11 106.8(2) . . ?
C24 N8 C27 126.5(2) . . ?
C24 N8 C25 107.4(2) . . ?
C25 N8 C27 125.8(2) . . ?
C17 N2 C19 107.4(2) . . ?
C17 N2 C20 125.1(2) . . ?
C19 N2 C20 127.5(2) . . ?
C13 C14 N6 118.5(2) . . ?
C13 C14 C15 121.0(2) . . ?
C15 C14 N6 120.4(2) . . ?
C19 C18 N1 108.7(2) . . ?
N3 C1 N4 110.5(2) . . ?
C7 C4 N4 118.9(2) 2_665 . ?
C5 C4 N4 119.3(2) . . ?
C5 C4 C7 121.7(2) . 2_665 ?
C14 C13 C15 120.3(2) . 2_756 ?
C14 C13 C12 131.7(3) . . ?
C15 C13 C12 106.2(3) 2_756 . ?
C4 C7 C8 127.8(3) 2_665 . ?
C5 C7 C4 118.9(2) . 2_665 ?
C5 C7 C8 112.8(3) . . ?
N7 C24 N8 110.3(2) . . ?
N1 C17 N2 110.4(2) . . ?
C4 C5 C7 119.4(2) . . ?
C4 C5 C6 129.8(3) . . ?
C7 C5 C6 110.7(3) . . ?
C14 C15 C16 131.2(3) . . ?
C13 C15 C14 118.6(2) 2_756 . ?
C13 C15 C16 109.9(3) 2_756 . ?
C25 C26 N7 108.8(2) . . ?
C10 C11 N6 106.3(3) . . ?
C3 C2 N3 109.2(2) . . ?
N5 C9 N6 111.1(3) . . ?
C2 C3 N4 106.3(2) . . ?
C18 C19 N2 106.5(2) . . ?
C11 C10 N5 109.5(3) . . ?
C22 C20 N2 120.0(3) 2_656 . ?
C21 C20 N2 117.5(3) . . ?
C21 C20 C22 122.6(3) . 2_656 ?
C20 C22 C21 116.3(3) 2_656 . ?
C20 C22 C23 124.0(3) 2_656 . ?
C21 C22 C23 119.7(3) . . ?
C20 C21 C22 121.2(3) . . ?
C27 C28 C29 121.0(3) . . ?
C28 C27 N8 117.2(3) . . ?
C28 C27 C29 123.2(3) . 2_557 ?
C29 C27 N8 119.6(3) 2_557 . ?
C28 C29 C30 119.7(3) . . ?
C27 C29 C28 115.8(3) 2_557 . ?
C27 C29 C30 124.5(3) 2_557 . ?
C26 C25 N8 106.5(2) . . ?

loop_
_geom_bond_atom_site_label_1
_geom_bond_atom_site_label_2
_geom_bond_distance
_geom_bond_site_symmetry_2
_geom_bond_publ_flag
Cu2 F5 2.3082(13) 2_566 ?
Cu2 F5 2.3081(13) . ?
Cu2 N1 2.0100(19) . ?
Cu2 N1 2.0100(19) 2_566 ?
Cu2 N7 1.9764(18) . ?
Cu2 N7 1.9764(19) 2_566 ?
Cu1 F1 2.3899(14) . ?
Cu1 F1 2.3899(14) 2_666 ?
Cu1 N5 1.998(2) . ?
Cu1 N5 1.998(2) 2_666 ?
Cu1 N3 2.0028(19) 2_666 ?
Cu1 N3 2.0028(19) . ?
Si1 F1 1.7056(15) . ?
Si1 F5 1.7035(15) . ?
Si1 F4 1.6914(19) . ?
Si1 F3 1.6758(16) . ?
Si1 F2 1.694(2) . ?
Si1 F6 1.6653(16) . ?
N1 C18 1.381(3) . ?
N1 C17 1.321(3) . ?
N7 C24 1.316(3) . ?
N7 C26 1.377(3) . ?
N5 C9 1.309(3) . ?
N5 C10 1.374(4) . ?
N4 C1 1.355(3) . ?
N4 C4 1.434(3) . ?
N4 C3 1.384(3) . ?
N3 C1 1.314(3) . ?
N3 C2 1.376(3) . ?
N6 C14 1.435(3) . ?
N6 C11 1.374(4) . ?
N6 C9 1.358(4) . ?
N8 C24 1.348(3) . ?
N8 C27 1.434(3) . ?
N8 C25 1.380(4) . ?
N2 C17 1.349(3) . ?
N2 C19 1.382(4) . ?
N2 C20 1.437(3) . ?
C14 C13 1.377(4) . ?
C14 C15 1.396(4) . ?
C18 C19 1.356(4) . ?
C4 C7 1.394(4) 2_665 ?
C4 C5 1.383(3) . ?
C13 C15 1.385(4) 2_756 ?
C13 C12 1.571(7) . ?
C7 C5 1.394(3) . ?
C7 C8 1.544(5) . ?
C5 C6 1.527(7) . ?
C15 C16 1.551(5) . ?
C26 C25 1.351(4) . ?
C11 C10 1.353(4) . ?
C2 C3 1.351(4) . ?
C20 C22 1.394(5) 2_656 ?
C20 C21 1.385(5) . ?
C22 C21 1.398(4) . ?
C22 C23 1.510(5) . ?
C28 C27 1.387(5) . ?
C28 C29 1.400(4) . ?
C27 C29 1.396(5) 2_557 ?
C29 C30 1.503(5) . ?
C32 C33 1.191(8) . ?
C31 C31 1.176(14) 2_567 ?
